data_4115880
loop_
_publ_author_name
'Yongqi Deng'
'Christopher J. Chang'
'Daniel G. Nocera'

_publ_section_title
;
 Direct Observation of the "Pac-Man" Effect from Dibenzofuran-Bridged
 Cofacial Bisporphyrins
;
_journal_name_full 'Journal of the American Chemical Society'
_journal_page_first 410
_journal_page_last 411
_journal_paper_doi 10.1021/ja992955r
_journal_volume 122
_journal_year 2000
_chemical_formula_sum 'C81 H84 Cl3 Fe2 N8 O4'
_chemical_formula_weight 1451.61
_chemical_name_common 'Fe2DPDO 3'
_space_group_IT_number 19
_symmetry_cell_setting orthorhombic
_symmetry_space_group_name_Hall 'P 2ac 2ab'
_symmetry_space_group_name_H-M 'P 21 21 21'
_atom_sites_solution_hydrogens geom
_atom_sites_solution_primary direct
_atom_sites_solution_secondary difmap
_audit_creation_method SHELXL-97
_cell_angle_alpha 90.00
_cell_angle_beta 90.00
_cell_angle_gamma 90.00
_cell_formula_units_Z 4
_cell_length_a 13.896(2)
_cell_length_b 15.476(3)
_cell_length_c 33.440(7)
_cell_measurement_temperature 183(2)
_cell_volume 7191(2)
_computing_cell_refinement 'Bruker SMART'
_computing_data_collection 'Bruker SMART'
_computing_data_reduction 'Bruker SHELXTL'
_computing_molecular_graphics 'Bruker SHELXTL'
_computing_publication_material 'Bruker SHELXTL'
_computing_structure_refinement 'SHELXL-97 (Sheldrick, 1997)'
_computing_structure_solution 'SHELXS-97 (Sheldrick, 1990)'
_diffrn_ambient_temperature 183(2)
_diffrn_measured_fraction_theta_full 0.999
_diffrn_measured_fraction_theta_max 0.999
_diffrn_measurement_device_type 'CCD area detector'
_diffrn_measurement_method 'phi and omega scans'
_diffrn_radiation_monochromator graphite
_diffrn_radiation_source 'fine-focus sealed tube'
_diffrn_radiation_type MoK\a
_diffrn_radiation_wavelength 0.71073
_diffrn_reflns_av_R_equivalents 0.0322
_diffrn_reflns_av_sigmaI/netI 0.0269
_diffrn_reflns_limit_h_max 13
_diffrn_reflns_limit_h_min -13
_diffrn_reflns_limit_k_max 14
_diffrn_reflns_limit_k_min -14
_diffrn_reflns_limit_l_max 18
_diffrn_reflns_limit_l_min -32
_diffrn_reflns_number 21224
_diffrn_reflns_theta_full 20.00
_diffrn_reflns_theta_max 20.00
_diffrn_reflns_theta_min 1.22
_exptl_absorpt_coefficient_mu 0.572
_exptl_absorpt_correction_T_max 0.5856
_exptl_absorpt_correction_T_min 0.5264
_exptl_absorpt_correction_type empirical
_exptl_crystal_density_diffrn 1.341
_exptl_crystal_F_000 3044
_refine_diff_density_max 0.511
_refine_diff_density_min -0.364
_refine_diff_density_rms 0.109
_refine_ls_abs_structure_details 'Flack H D (1983), Acta Cryst. A39, 876-881'
_refine_ls_abs_structure_Flack 0.008(19)
_refine_ls_extinction_coef 0.0035(3)
_refine_ls_extinction_expression Fc^*^=kFc[1+0.001xFc^2^\l^3^/sin(2\q)]^-1/4^
_refine_ls_extinction_method SHELXL
_refine_ls_goodness_of_fit_ref 1.153
_refine_ls_hydrogen_treatment mixed
_refine_ls_matrix_type full
_refine_ls_number_parameters 897
_refine_ls_number_reflns 6699
_refine_ls_number_restraints 0
_refine_ls_restrained_S_all 1.153
_refine_ls_R_factor_all 0.0455
_refine_ls_R_factor_gt 0.0420
_refine_ls_shift/su_max 0.497
_refine_ls_shift/su_mean 0.014
_refine_ls_structure_factor_coef Fsqd
_refine_ls_weighting_details 'calc w=1/[\s^2^(Fo^2^)+(0.0700P)^2^+6.7353P] where P=(Fo^2^+2Fc^2^)/3'
_refine_ls_weighting_scheme calc
_refine_ls_wR_factor_gt 0.1091
_refine_ls_wR_factor_ref 0.1180
_reflns_number_gt 6519
_reflns_number_total 6699
_reflns_threshold_expression >2sigma(I)
_cod_data_source_file ja992955r_2.cif
_cod_data_source_block C81H84Cl3Fe2N8O4
_cod_original_cell_volume 7192(2)
_cod_database_code 4115880

loop_
_symmetry_equiv_pos_as_xyz
'x, y, z'
'-x+1/2, -y, z+1/2'
'-x, y+1/2, -z+1/2'
'x+1/2, -y+1/2, -z'

loop_
_atom_site_label
_atom_site_type_symbol
_atom_site_fract_x
_atom_site_fract_y
_atom_site_fract_z
_atom_site_U_iso_or_equiv
_atom_site_adp_type
_atom_site_occupancy
_atom_site_symmetry_multiplicity
_atom_site_calc_flag
_atom_site_refinement_flags
Fe1 Fe 0.59983(5) 0.82110(5) 0.16841(2) 0.0256(2) Uani 1 1 d .
Fe2 Fe 0.78654(5) 0.81688(5) 0.09805(2) 0.0270(2) Uani 1 1 d .
N1 N 0.6307(3) 0.8704(3) 0.22605(13) 0.0283(11) Uani 1 1 d .
N2 N 0.5418(3) 0.9445(3) 0.15747(14) 0.0310(12) Uani 1 1 d .
N3 N 0.4986(3) 0.7727(3) 0.12761(13) 0.0301(12) Uani 1 1 d .
N4 N 0.5890(3) 0.6988(3) 0.19561(13) 0.0302(11) Uani 1 1 d .
N5 N 0.9219(3) 0.8602(3) 0.11765(13) 0.0309(12) Uani 1 1 d .
N6 N 0.7790(3) 0.9396(3) 0.07109(13) 0.0318(11) Uani 1 1 d .
N7 N 0.7024(3) 0.7709(3) 0.05031(13) 0.0305(11) Uani 1 1 d .
N8 N 0.8431(3) 0.6905(3) 0.09887(13) 0.0315(11) Uani 1 1 d .
O1 O 0.7924(3) 1.0844(2) 0.17504(10) 0.0312(9) Uani 1 1 d .
O2 O 0.7090(2) 0.8214(2) 0.14039(10) 0.0297(8) Uani 1 1 d .
C1 C 0.6636(4) 0.8224(4) 0.25736(16) 0.0312(14) Uani 1 1 d .
C2 C 0.7058(4) 0.8784(4) 0.28766(17) 0.0413(16) Uani 1 1 d .
C2A C 0.7513(5) 0.8482(4) 0.32603(18) 0.0511(19) Uani 1 1 d .
H2AA H 0.8087 0.8840 0.3317 0.061 Uiso 1 1 calc R
H2AB H 0.7729 0.7877 0.3227 0.061 Uiso 1 1 calc R
C2B C 0.6826(6) 0.8534(5) 0.3612(2) 0.080(3) Uani 1 1 d .
H2BA H 0.7153 0.8332 0.3855 0.120 Uiso 1 1 calc R
H2BB H 0.6263 0.8170 0.3560 0.120 Uiso 1 1 calc R
H2BC H 0.6619 0.9134 0.3650 0.120 Uiso 1 1 calc R
C3 C 0.6949(4) 0.9608(4) 0.27424(17) 0.0377(16) Uani 1 1 d .
C3A C 0.7314(5) 1.0379(4) 0.29759(19) 0.0519(18) Uani 1 1 d .
H3AA H 0.7174 1.0910 0.2827 0.078 Uiso 1 1 calc R
H3AB H 0.8011 1.0326 0.3015 0.078 Uiso 1 1 calc R
H3AC H 0.6994 1.0400 0.3237 0.078 Uiso 1 1 calc R
C4 C 0.6487(4) 0.9564(4) 0.23549(17) 0.0293(14) Uani 1 1 d .
C5 C 0.6230(4) 1.0263(3) 0.21105(18) 0.0313(15) Uani 1 1 d .
C6 C 0.5702(4) 1.0217(3) 0.17475(16) 0.0265(14) Uani 1 1 d .
C7 C 0.5333(4) 1.0934(4) 0.15052(18) 0.0356(15) Uani 1 1 d .
C7A C 0.5424(5) 1.1895(4) 0.1581(2) 0.0523(18) Uani 1 1 d .
H7AA H 0.5816 1.1992 0.1820 0.078 Uiso 1 1 calc R
H7AB H 0.4782 1.2144 0.1621 0.078 Uiso 1 1 calc R
H7AC H 0.5731 1.2171 0.1350 0.078 Uiso 1 1 calc R
C8 C 0.4845(4) 1.0585(4) 0.11954(18) 0.0352(15) Uani 1 1 d .
C8A C 0.4261(4) 1.1042(4) 0.0889(2) 0.0494(18) Uani 1 1 d .
H8AA H 0.4318 1.0727 0.0632 0.059 Uiso 1 1 calc R
H8AB H 0.4532 1.1627 0.0849 0.059 Uiso 1 1 calc R
C8B C 0.3216(5) 1.1126(5) 0.0993(3) 0.075(2) Uani 1 1 d .
H8BA H 0.2880 1.1432 0.0778 0.113 Uiso 1 1 calc R
H8BB H 0.3151 1.1451 0.1243 0.113 Uiso 1 1 calc R
H8BC H 0.2935 1.0549 0.1027 0.113 Uiso 1 1 calc R
C9 C 0.4926(4) 0.9662(4) 0.12361(16) 0.0303(15) Uani 1 1 d .
C10 C 0.4526(4) 0.9084(4) 0.09668(18) 0.0339(15) Uani 1 1 d .
H10A H 0.4202 0.9332 0.0745 0.041 Uiso 1 1 calc R
C11 C 0.4539(4) 0.8192(4) 0.09811(16) 0.0325(14) Uani 1 1 d .
C12 C 0.4037(4) 0.7620(4) 0.07055(16) 0.0353(15) Uani 1 1 d .
C12A C 0.3432(5) 0.7902(4) 0.0362(2) 0.0565(19) Uani 1 1 d .
H12A H 0.3450 0.8533 0.0341 0.085 Uiso 1 1 calc R
H12B H 0.2767 0.7712 0.0404 0.085 Uiso 1 1 calc R
H12C H 0.3681 0.7646 0.0115 0.085 Uiso 1 1 calc R
C13 C 0.4201(4) 0.6806(4) 0.08340(16) 0.0371(15) Uani 1 1 d .
C13B C 0.2772(6) 0.5823(5) 0.0841(2) 0.080(3) Uani 1 1 d .
H13A H 0.2517 0.5283 0.0730 0.120 Uiso 1 1 calc R
H13B H 0.2344 0.6302 0.0770 0.120 Uiso 1 1 calc R
H13C H 0.2811 0.5775 0.1133 0.120 Uiso 1 1 calc R
C13A C 0.3754(5) 0.5987(4) 0.0674(2) 0.0572(19) Uani 1 1 d .
H13D H 0.3710 0.6026 0.0379 0.069 Uiso 1 1 calc R
H13E H 0.4176 0.5492 0.0740 0.069 Uiso 1 1 calc R
C14 C 0.4801(4) 0.6867(4) 0.11860(16) 0.0300(14) Uani 1 1 d .
C15 C 0.5132(4) 0.6187(4) 0.14160(18) 0.0337(15) Uani 1 1 d .
H15A H 0.5004 0.5624 0.1316 0.040 Uiso 1 1 calc R
C16 C 0.5628(4) 0.6230(4) 0.17748(17) 0.0332(15) Uani 1 1 d .
C17B C 0.6538(6) 0.4283(4) 0.1627(2) 0.067(2) Uani 1 1 d .
H17A H 0.6448 0.3675 0.1554 0.100 Uiso 1 1 calc R
H17B H 0.7160 0.4352 0.1762 0.100 Uiso 1 1 calc R
H17C H 0.6527 0.4640 0.1385 0.100 Uiso 1 1 calc R
C17A C 0.5727(5) 0.4566(4) 0.1909(2) 0.0542(19) Uani 1 1 d .
H17D H 0.5099 0.4492 0.1773 0.065 Uiso 1 1 calc R
H17E H 0.5730 0.4198 0.2151 0.065 Uiso 1 1 calc R
C17 C 0.5854(4) 0.5498(4) 0.20275(19) 0.0367(15) Uani 1 1 d .
C18 C 0.6231(4) 0.5825(4) 0.23686(17) 0.0337(15) Uani 1 1 d .
C18A C 0.6564(5) 0.5317(4) 0.27303(19) 0.0471(17) Uani 1 1 d .
H18A H 0.6805 0.5716 0.2935 0.071 Uiso 1 1 calc R
H18B H 0.7079 0.4919 0.2651 0.071 Uiso 1 1 calc R
H18C H 0.6022 0.4986 0.2839 0.071 Uiso 1 1 calc R
C19 C 0.6265(4) 0.6748(4) 0.23238(17) 0.0308(14) Uani 1 1 d .
C20 C 0.6604(4) 0.7332(4) 0.26008(16) 0.0336(15) Uani 1 1 d .
H20A H 0.6849 0.7092 0.2842 0.040 Uiso 1 1 calc R
C21 C 0.9900(4) 0.8093(4) 0.13565(16) 0.0311(14) Uani 1 1 d .
C22A C 1.1524(4) 0.8267(5) 0.17451(18) 0.0480(17) Uani 1 1 d .
H22A H 1.1743 0.8686 0.1949 0.058 Uiso 1 1 calc R
H22B H 1.1362 0.7720 0.1883 0.058 Uiso 1 1 calc R
C22 C 1.0632(4) 0.8617(4) 0.15374(16) 0.0355(15) Uani 1 1 d .
C22B C 1.2331(5) 0.8105(7) 0.1450(2) 0.084(3) Uani 1 1 d .
H22C H 1.2897 0.7885 0.1592 0.126 Uiso 1 1 calc R
H22D H 1.2496 0.8646 0.1314 0.126 Uiso 1 1 calc R
H22E H 1.2123 0.7678 0.1251 0.126 Uiso 1 1 calc R
C23A C 1.0996(4) 1.0204(4) 0.16144(19) 0.0486(17) Uani 1 1 d .
H23A H 1.0685 1.0745 0.1534 0.073 Uiso 1 1 calc R
H23B H 1.1637 1.0170 0.1493 0.073 Uiso 1 1 calc R
H23C H 1.1055 1.0186 0.1906 0.073 Uiso 1 1 calc R
C23 C 1.0397(4) 0.9452(4) 0.14752(17) 0.0356(15) Uani 1 1 d .
C24 C 0.9490(4) 0.9455(4) 0.12460(16) 0.0312(15) Uani 1 1 d .
C25 C 0.8989(4) 1.0181(4) 0.11137(16) 0.0325(15) Uani 1 1 d .
C26 C 0.8179(4) 1.0155(4) 0.08604(15) 0.0279(14) Uani 1 1 d .
C27 C 0.7669(4) 1.0900(4) 0.06889(18) 0.0392(16) Uani 1 1 d .
C27A C 0.7769(5) 1.1846(4) 0.0762(2) 0.0580(19) Uani 1 1 d .
H27A H 0.8286 1.1947 0.0956 0.087 Uiso 1 1 calc R
H27B H 0.7163 1.2075 0.0868 0.087 Uiso 1 1 calc R
H27C H 0.7925 1.2139 0.0511 0.087 Uiso 1 1 calc R
C28A C 0.6301(5) 1.1070(4) 0.01777(19) 0.0498(18) Uani 1 1 d .
H28A H 0.6137 1.1617 0.0316 0.060 Uiso 1 1 calc R
H28B H 0.5702 1.0729 0.0149 0.060 Uiso 1 1 calc R
C28 C 0.7005(5) 1.0572(4) 0.04289(18) 0.0404(16) Uani 1 1 d .
C28B C 0.6702(7) 1.1280(6) -0.0243(2) 0.090(3) Uani 1 1 d .
H28C H 0.6221 1.1606 -0.0395 0.135 Uiso 1 1 calc R
H28D H 0.6850 1.0740 -0.0383 0.135 Uiso 1 1 calc R
H28E H 0.7289 1.1626 -0.0216 0.135 Uiso 1 1 calc R
C29 C 0.7079(4) 0.9643(4) 0.04480(18) 0.0369(15) Uani 1 1 d .
C30 C 0.6503(4) 0.9087(4) 0.02267(17) 0.0408(16) Uani 1 1 d .
H30A H 0.6070 0.9348 0.0043 0.049 Uiso 1 1 calc R
C31 C 0.6490(4) 0.8199(4) 0.02438(16) 0.0334(14) Uani 1 1 d .
C32 C 0.5906(4) 0.7655(4) -0.00136(17) 0.0390(16) Uani 1 1 d .
C32A C 0.5296(5) 0.7966(5) -0.03517(19) 0.061(2) Uani 1 1 d .
H32A H 0.5312 0.8599 -0.0361 0.092 Uiso 1 1 calc R
H32B H 0.4631 0.7772 -0.0312 0.092 Uiso 1 1 calc R
H32C H 0.5543 0.7732 -0.0604 0.092 Uiso 1 1 calc R
C33 C 0.6071(4) 0.6821(4) 0.01049(16) 0.0381(15) Uani 1 1 d .
C33A C 0.5649(5) 0.6019(4) -0.0073(2) 0.055(2) Uani 1 1 d .
H33A H 0.4981 0.6142 -0.0160 0.066 Uiso 1 1 calc R
H33B H 0.5621 0.5565 0.0135 0.066 Uiso 1 1 calc R
C33B C 0.6226(6) 0.5677(5) -0.0434(2) 0.068(2) Uani 1 1 d .
H33C H 0.5920 0.5152 -0.0537 0.103 Uiso 1 1 calc R
H33D H 0.6886 0.5545 -0.0350 0.103 Uiso 1 1 calc R
H33E H 0.6240 0.6118 -0.0644 0.103 Uiso 1 1 calc R
C34 C 0.6776(4) 0.6862(4) 0.04221(16) 0.0330(14) Uani 1 1 d .
C35 C 0.7204(4) 0.6141(4) 0.05940(16) 0.0349(15) Uani 1 1 d .
H35A H 0.6931 0.5592 0.0537 0.042 Uiso 1 1 calc R
C36 C 0.8004(4) 0.6166(4) 0.08440(17) 0.0363(16) Uani 1 1 d .
C37A C 0.8371(5) 0.4506(4) 0.0825(2) 0.0522(19) Uani 1 1 d .
H37A H 0.7666 0.4422 0.0808 0.063 Uiso 1 1 calc R
H37B H 0.8622 0.4096 0.1026 0.063 Uiso 1 1 calc R
C37 C 0.8569(4) 0.5411(4) 0.09644(19) 0.0394(16) Uani 1 1 d .
C37B C 0.8813(7) 0.4293(5) 0.0423(3) 0.091(3) Uani 1 1 d .
H37C H 0.8657 0.3694 0.0352 0.137 Uiso 1 1 calc R
H37D H 0.9513 0.4361 0.0438 0.137 Uiso 1 1 calc R
H37E H 0.8554 0.4684 0.0220 0.137 Uiso 1 1 calc R
C38 C 0.9325(4) 0.5708(4) 0.11702(17) 0.0370(16) Uani 1 1 d .
C38A C 1.0162(5) 0.5194(4) 0.1335(2) 0.0573(19) Uani 1 1 d .
H38A H 1.0606 0.5584 0.1474 0.086 Uiso 1 1 calc R
H38B H 1.0500 0.4908 0.1114 0.086 Uiso 1 1 calc R
H38C H 0.9923 0.4758 0.1522 0.086 Uiso 1 1 calc R
C39 C 0.9244(4) 0.6641(4) 0.11921(16) 0.0342(15) Uani 1 1 d .
C40 C 0.9895(4) 0.7194(4) 0.13649(17) 0.0383(16) Uani 1 1 d .
H40A H 1.0407 0.6929 0.1508 0.046 Uiso 1 1 calc R
C41 C 0.7472(4) 1.1369(4) 0.20273(17) 0.0309(15) Uani 1 1 d .
C42 C 0.6629(4) 1.1133(4) 0.22121(17) 0.0316(15) Uani 1 1 d .
C43 C 0.6244(4) 1.1753(4) 0.24670(17) 0.0377(15) Uani 1 1 d .
H43A H 0.5670 1.1632 0.2610 0.045 Uiso 1 1 calc R
C44 C 0.6695(5) 1.2553(4) 0.25140(18) 0.0411(17) Uani 1 1 d .
H44A H 0.6412 1.2962 0.2690 0.049 Uiso 1 1 calc R
C45 C 0.7521(4) 1.2775(4) 0.23202(18) 0.0364(16) Uani 1 1 d .
H45A H 0.7804 1.3327 0.2359 0.044 Uiso 1 1 calc R
C46 C 0.7943(4) 1.2170(3) 0.20622(17) 0.0326(15) Uani 1 1 d .
C47 C 0.8740(4) 1.2136(4) 0.17807(16) 0.0317(15) Uani 1 1 d .
C48 C 0.9444(4) 1.2704(4) 0.16425(19) 0.0434(17) Uani 1 1 d .
H48A H 0.9528 1.3255 0.1763 0.052 Uiso 1 1 calc R
C49 C 1.0013(5) 1.2450(4) 0.1327(2) 0.0480(18) Uani 1 1 d .
H49A H 1.0483 1.2840 0.1227 0.058 Uiso 1 1 calc R
C50 C 0.9923(4) 1.1642(4) 0.11513(18) 0.0404(16) Uani 1 1 d .
H50A H 1.0332 1.1489 0.0935 0.048 Uiso 1 1 calc R
C51 C 0.9236(4) 1.1045(4) 0.12879(17) 0.0329(15) Uani 1 1 d .
C52 C 0.8682(4) 1.1336(4) 0.16003(17) 0.0294(14) Uani 1 1 d .
C1S C 0.032(4) 0.173(3) 0.9812(14) 0.39(5) Uani 0.50 1 d P
C1S' C 0.0134(10) 0.1349(9) 0.9772(4) 0.041(4) Uiso 0.50 1 d P
Cl1S Cl 0.1323(2) 0.14308(19) 1.00174(11) 0.1298(11) Uani 1 1 d .
Cl2S Cl 0.0335(3) 0.1264(2) 0.92876(9) 0.1498(13) Uani 1 1 d .
Cl3S Cl -0.0568(4) 0.2189(4) 0.9945(2) 0.125(3) Uani 0.50 1 d P
Cl4S Cl -0.0636(5) 0.1090(4) 1.0005(2) 0.130(2) Uani 0.50 1 d P
C2S C 1.0594(6) 0.4514(5) 0.2553(3) 0.074(2) Uani 1 1 d .
H2SA H 1.1063 0.4960 0.2627 0.111 Uiso 1 1 calc R
H2SB H 1.0860 0.4151 0.2340 0.111 Uiso 1 1 calc R
H2SC H 1.0451 0.4156 0.2787 0.111 Uiso 1 1 calc R
C3S C 0.9703(6) 0.4929(5) 0.2412(2) 0.060(2) Uani 1 1 d .
C4S C 0.8915(6) 0.6265(5) 0.2290(2) 0.067(2) Uani 1 1 d .
H4SA H 0.8343 0.6067 0.2441 0.081 Uiso 1 1 calc R
H4SB H 0.8794 0.6174 0.2001 0.081 Uiso 1 1 calc R
C5S C 0.9105(6) 0.7203(4) 0.2372(2) 0.072(2) Uani 1 1 d .
H5SA H 0.8547 0.7546 0.2289 0.109 Uiso 1 1 calc R
H5SB H 0.9674 0.7389 0.2222 0.109 Uiso 1 1 calc R
H5SC H 0.9217 0.7285 0.2659 0.109 Uiso 1 1 calc R
O3S O 0.9767(3) 0.5785(3) 0.24157(14) 0.0596(13) Uani 1 1 d .
O4S O 0.8997(5) 0.4553(3) 0.23030(18) 0.0852(17) Uani 1 1 d .

loop_
_atom_site_aniso_label
_atom_site_aniso_U_11
_atom_site_aniso_U_22
_atom_site_aniso_U_33
_atom_site_aniso_U_23
_atom_site_aniso_U_13
_atom_site_aniso_U_12
Fe1 0.0217(4) 0.0285(5) 0.0266(4) -0.0006(4) 0.0015(3) -0.0009(4)
Fe2 0.0235(4) 0.0344(5) 0.0229(4) -0.0001(4) 0.0013(4) 0.0013(4)
N1 0.024(3) 0.028(3) 0.033(3) 0.003(2) 0.002(2) -0.003(2)
N2 0.024(3) 0.031(3) 0.037(3) -0.007(2) 0.001(2) -0.005(2)
N3 0.027(3) 0.029(3) 0.034(3) 0.005(2) 0.003(2) 0.001(2)
N4 0.026(2) 0.034(3) 0.031(3) -0.001(2) 0.003(2) 0.001(2)
N5 0.030(3) 0.040(3) 0.023(2) 0.001(2) 0.005(2) 0.003(3)
N6 0.027(3) 0.039(3) 0.029(3) -0.002(2) -0.006(3) 0.000(3)
N7 0.030(3) 0.033(3) 0.029(3) -0.004(2) 0.001(2) -0.001(2)
N8 0.032(3) 0.035(3) 0.027(2) -0.001(2) -0.001(2) 0.000(3)
O1 0.033(2) 0.029(2) 0.031(2) -0.0028(19) 0.002(2) -0.003(2)
O2 0.030(2) 0.033(2) 0.0263(19) -0.0051(18) -0.0019(17) 0.0025(19)
C1 0.030(3) 0.036(4) 0.027(3) 0.002(3) 0.002(3) 0.004(3)
C2 0.040(4) 0.056(5) 0.028(4) 0.001(3) -0.008(3) 0.000(3)
C2A 0.067(5) 0.055(4) 0.032(4) -0.009(3) -0.005(3) -0.011(3)
C2B 0.109(7) 0.072(5) 0.058(5) 0.012(4) -0.016(5) -0.016(5)
C3 0.038(4) 0.039(4) 0.036(4) -0.002(3) -0.004(3) 0.002(3)
C3A 0.067(5) 0.045(4) 0.043(4) -0.010(3) -0.017(4) 0.003(4)
C4 0.023(3) 0.036(4) 0.029(4) -0.007(3) 0.006(3) -0.003(3)
C5 0.022(3) 0.027(4) 0.045(4) 0.002(3) 0.011(3) 0.004(3)
C6 0.021(3) 0.030(4) 0.029(3) -0.002(3) 0.002(3) -0.001(3)
C7 0.035(3) 0.026(4) 0.045(4) 0.001(3) 0.000(3) 0.002(3)
C7A 0.057(4) 0.039(4) 0.061(4) 0.007(4) -0.016(4) 0.003(3)
C8 0.033(3) 0.032(4) 0.041(4) 0.004(3) -0.001(3) 0.002(3)
C8A 0.050(4) 0.035(4) 0.063(5) 0.001(3) -0.022(4) 0.005(3)
C8B 0.056(5) 0.074(5) 0.094(6) 0.014(5) -0.024(5) 0.007(4)
C9 0.030(3) 0.038(4) 0.022(3) 0.002(3) -0.004(3) -0.002(3)
C10 0.023(3) 0.046(5) 0.032(3) 0.012(3) 0.000(3) 0.003(3)
C11 0.025(3) 0.045(4) 0.028(3) -0.004(4) -0.002(3) 0.002(3)
C12 0.032(4) 0.045(4) 0.029(3) -0.004(3) -0.006(3) 0.000(3)
C12A 0.064(5) 0.056(4) 0.050(4) -0.005(4) -0.021(4) 0.005(4)
C13 0.030(3) 0.045(4) 0.036(3) -0.010(3) -0.006(3) -0.003(3)
C13B 0.075(6) 0.087(6) 0.079(6) -0.013(5) -0.007(5) -0.051(5)
C13A 0.065(5) 0.057(5) 0.050(4) -0.012(4) -0.012(4) -0.007(4)
C14 0.027(3) 0.032(4) 0.031(3) -0.003(3) 0.003(3) -0.002(3)
C15 0.034(3) 0.027(4) 0.039(4) -0.010(3) 0.005(3) -0.007(3)
C16 0.028(3) 0.037(4) 0.034(4) -0.011(3) 0.002(3) -0.005(3)
C17B 0.100(6) 0.036(4) 0.064(5) -0.010(4) 0.003(5) 0.003(4)
C17A 0.065(5) 0.031(4) 0.066(5) 0.007(3) -0.009(4) -0.003(3)
C17 0.027(3) 0.033(4) 0.051(4) 0.007(3) 0.000(3) 0.000(3)
C18 0.032(3) 0.034(4) 0.035(4) 0.011(3) 0.006(3) -0.004(3)
C18A 0.044(4) 0.042(4) 0.055(4) 0.012(3) 0.002(3) -0.005(3)
C19 0.026(3) 0.033(4) 0.034(4) 0.001(3) -0.003(3) 0.000(3)
C20 0.039(4) 0.039(4) 0.023(3) 0.013(3) -0.001(3) 0.003(3)
C21 0.022(3) 0.042(4) 0.030(3) 0.002(3) 0.006(3) 0.006(3)
C22A 0.032(3) 0.070(5) 0.042(4) -0.003(4) -0.010(3) 0.001(3)
C22 0.026(3) 0.056(4) 0.024(3) -0.008(3) 0.001(3) 0.006(3)
C22B 0.042(4) 0.141(8) 0.070(5) 0.008(6) 0.004(4) 0.027(5)
C23A 0.039(4) 0.055(4) 0.052(4) -0.010(3) -0.014(3) -0.009(3)
C23 0.024(3) 0.049(4) 0.035(4) -0.003(3) 0.001(3) -0.002(3)
C24 0.024(3) 0.046(5) 0.023(3) -0.005(3) 0.004(3) -0.007(3)
C25 0.032(4) 0.034(4) 0.031(3) 0.005(3) 0.008(3) -0.002(3)
C26 0.024(3) 0.038(4) 0.022(3) 0.003(3) 0.003(3) -0.003(3)
C27 0.038(4) 0.044(4) 0.036(4) 0.001(3) 0.008(3) 0.001(3)
C27A 0.071(5) 0.041(4) 0.063(4) 0.003(4) -0.019(4) 0.012(4)
C28A 0.052(4) 0.042(4) 0.055(4) 0.004(3) -0.023(4) 0.004(3)
C28 0.050(4) 0.038(4) 0.034(4) 0.001(3) -0.005(3) 0.002(3)
C28B 0.116(7) 0.086(6) 0.069(6) 0.020(5) -0.015(5) 0.024(5)
C29 0.030(4) 0.044(4) 0.037(4) -0.002(3) 0.003(3) 0.000(3)
C30 0.044(4) 0.048(5) 0.030(3) 0.004(3) -0.009(3) 0.004(3)
C31 0.031(3) 0.040(4) 0.030(3) -0.003(3) 0.002(3) 0.002(3)
C32 0.033(4) 0.060(5) 0.024(3) -0.005(3) -0.009(3) -0.006(3)
C32A 0.058(4) 0.081(6) 0.046(4) 0.007(4) -0.021(4) -0.022(4)
C33 0.034(3) 0.050(4) 0.030(3) -0.005(3) 0.000(3) -0.003(3)
C33A 0.051(4) 0.060(5) 0.053(4) 0.000(4) -0.019(4) -0.018(4)
C33B 0.100(6) 0.063(5) 0.043(4) -0.016(4) -0.002(4) -0.028(5)
C34 0.029(3) 0.048(4) 0.021(3) 0.000(3) 0.004(3) -0.001(3)
C35 0.032(4) 0.045(4) 0.028(3) -0.003(3) 0.002(3) -0.003(3)
C36 0.040(4) 0.039(4) 0.030(3) -0.002(3) 0.012(3) -0.003(3)
C37A 0.058(4) 0.035(4) 0.063(5) 0.007(3) 0.000(4) 0.006(3)
C37 0.033(4) 0.035(4) 0.050(4) 0.005(3) 0.015(4) 0.003(3)
C37B 0.117(7) 0.058(5) 0.099(7) -0.032(5) 0.025(6) 0.005(5)
C38 0.038(4) 0.039(4) 0.034(3) 0.008(3) 0.006(3) 0.002(3)
C38A 0.053(4) 0.051(4) 0.068(5) 0.015(4) -0.003(4) 0.004(4)
C39 0.031(4) 0.046(4) 0.025(3) 0.005(3) 0.003(3) 0.007(3)
C40 0.030(4) 0.057(5) 0.029(3) 0.005(3) -0.001(3) 0.009(3)
C41 0.035(4) 0.031(4) 0.027(3) -0.004(3) -0.005(3) 0.001(3)
C42 0.032(4) 0.031(4) 0.031(3) -0.006(3) 0.000(3) -0.002(3)
C43 0.038(3) 0.036(4) 0.040(4) -0.007(3) 0.010(3) -0.005(3)
C44 0.052(4) 0.032(4) 0.039(4) -0.016(3) -0.001(4) 0.006(3)
C45 0.047(4) 0.028(3) 0.035(4) -0.002(3) -0.002(3) -0.011(3)
C46 0.033(4) 0.025(4) 0.040(4) -0.005(3) -0.004(3) -0.003(3)
C47 0.033(4) 0.032(4) 0.030(3) 0.008(3) -0.009(3) -0.010(3)
C48 0.051(4) 0.035(4) 0.045(4) 0.001(3) -0.005(4) -0.013(3)
C49 0.042(4) 0.047(5) 0.055(4) 0.005(4) 0.011(4) -0.019(3)
C50 0.037(4) 0.041(4) 0.043(4) -0.001(3) 0.013(3) -0.009(3)
C51 0.028(3) 0.040(4) 0.031(4) 0.000(3) -0.001(3) -0.001(3)
C52 0.032(3) 0.026(3) 0.030(4) 0.004(3) -0.003(3) -0.009(3)
C1S 0.53(8) 0.31(5) 0.34(6) 0.15(4) -0.37(6) -0.33(6)
Cl1S 0.128(2) 0.1043(19) 0.157(3) 0.0265(19) -0.024(2) -0.0124(17)
Cl2S 0.214(4) 0.148(3) 0.0873(19) -0.0060(18) -0.006(2) -0.008(3)
Cl3S 0.111(4) 0.079(3) 0.184(6) 0.012(4) 0.082(5) 0.016(3)
Cl4S 0.116(5) 0.130(5) 0.146(5) -0.005(4) 0.028(4) -0.005(4)
C2S 0.077(6) 0.051(5) 0.095(6) -0.007(4) 0.027(5) 0.003(4)
C3S 0.070(6) 0.049(5) 0.062(5) -0.004(4) 0.025(4) -0.014(5)
C4S 0.060(5) 0.073(6) 0.069(5) 0.011(4) 0.022(4) 0.003(5)
C5S 0.079(6) 0.052(5) 0.086(6) -0.005(4) 0.032(5) -0.002(4)
O3S 0.057(3) 0.046(3) 0.076(3) -0.007(2) 0.018(3) -0.017(3)
O4S 0.094(4) 0.057(3) 0.104(4) -0.013(3) 0.002(4) -0.035(3)

loop_
_atom_type_symbol
_atom_type_description
_atom_type_scat_dispersion_real
_atom_type_scat_dispersion_imag
_atom_type_scat_source
C C 0.0033 0.0016 'International Tables Vol C Tables 4.2.6.8 and 6.1.1.4'
H H 0.0000 0.0000 'International Tables Vol C Tables 4.2.6.8 and 6.1.1.4'
N N 0.0061 0.0033 'International Tables Vol C Tables 4.2.6.8 and 6.1.1.4'
O O 0.0106 0.0060 'International Tables Vol C Tables 4.2.6.8 and 6.1.1.4'
Fe Fe 0.3463 0.8444 'International Tables Vol C Tables 4.2.6.8 and 6.1.1.4'
Cl Cl 0.1484 0.1585 'International Tables Vol C Tables 4.2.6.8 and 6.1.1.4'

loop_
_geom_angle_atom_site_label_1
_geom_angle_atom_site_label_2
_geom_angle_atom_site_label_3
_geom_angle
O2 Fe1 N3 103.25(16)
O2 Fe1 N4 106.84(17)
N3 Fe1 N4 84.95(17)
O2 Fe1 N2 103.44(17)
N3 Fe1 N2 87.40(17)
N4 Fe1 N2 149.70(17)
O2 Fe1 N1 107.79(15)
N3 Fe1 N1 148.95(17)
N4 Fe1 N1 86.83(17)
N2 Fe1 N1 84.78(17)
O2 Fe2 N5 106.34(16)
O2 Fe2 N7 106.28(16)
N5 Fe2 N7 147.39(17)
O2 Fe2 N6 105.99(17)
N5 Fe2 N6 83.67(18)
N7 Fe2 N6 87.28(17)
O2 Fe2 N8 104.55(17)
N5 Fe2 N8 87.64(17)
N7 Fe2 N8 84.45(17)
N6 Fe2 N8 149.46(17)
C1 N1 C4 106.6(4)
C1 N1 Fe1 124.9(4)
C4 N1 Fe1 126.0(4)
C9 N2 C6 106.1(4)
C9 N2 Fe1 124.0(4)
C6 N2 Fe1 127.0(4)
C11 N3 C14 105.3(5)
C11 N3 Fe1 125.8(4)
C14 N3 Fe1 127.4(4)
C16 N4 C19 105.2(4)
C16 N4 Fe1 126.7(4)
C19 N4 Fe1 126.7(4)
C21 N5 C24 106.5(5)
C21 N5 Fe2 124.9(4)
C24 N5 Fe2 126.7(4)
C29 N6 C26 105.9(4)
C29 N6 Fe2 124.1(4)
C26 N6 Fe2 126.2(3)
C31 N7 C34 105.4(5)
C31 N7 Fe2 126.5(4)
C34 N7 Fe2 127.5(4)
C36 N8 C39 106.2(5)
C36 N8 Fe2 127.3(4)
C39 N8 Fe2 125.9(4)
C41 O1 C52 105.3(4)
Fe2 O2 Fe1 158.9(2)
N1 C1 C20 125.7(5)
N1 C1 C2 110.2(5)
C20 C1 C2 124.1(5)
C3 C2 C1 106.4(5)
C3 C2 C2A 128.3(6)
C1 C2 C2A 125.3(6)
C2 C2A C2B 112.4(6)
C2 C3 C4 107.5(5)
C2 C3 C3A 122.1(5)
C4 C3 C3A 130.3(5)
N1 C4 C5 124.1(5)
N1 C4 C3 109.1(5)
C5 C4 C3 126.8(5)
C4 C5 C6 126.2(5)
C4 C5 C42 117.8(5)
C6 C5 C42 115.6(5)
N2 C6 C5 123.2(5)
N2 C6 C7 108.8(5)
C5 C6 C7 127.9(5)
C8 C7 C6 107.2(5)
C8 C7 C7A 124.2(5)
C6 C7 C7A 128.5(5)
C7 C8 C9 106.5(5)
C7 C8 C8A 127.8(5)
C9 C8 C8A 125.5(5)
C8 C8A C8B 114.2(6)
N2 C9 C10 125.6(5)
N2 C9 C8 111.2(5)
C10 C9 C8 123.2(5)
C11 C10 C9 128.1(5)
N3 C11 C10 123.8(5)
N3 C11 C12 110.7(5)
C10 C11 C12 125.4(5)
C13 C12 C11 106.5(5)
C13 C12 C12A 127.9(5)
C11 C12 C12A 125.5(6)
C12 C13 C14 107.2(5)
C12 C13 C13A 127.0(5)
C14 C13 C13A 125.5(6)
C13B C13A C13 112.7(6)
C15 C14 N3 123.2(5)
C15 C14 C13 126.5(5)
N3 C14 C13 110.3(5)
C14 C15 C16 127.6(5)
N4 C16 C15 123.8(5)
N4 C16 C17 110.8(5)
C15 C16 C17 125.1(5)
C17 C17A C17B 110.5(5)
C18 C17 C16 106.4(5)
C18 C17 C17A 128.7(5)
C16 C17 C17A 124.7(6)
C17 C18 C19 107.3(5)
C17 C18 C18A 126.6(5)
C19 C18 C18A 126.1(5)
C20 C19 N4 123.3(5)
C20 C19 C18 126.4(5)
N4 C19 C18 110.3(5)
C19 C20 C1 128.4(5)
N5 C21 C40 125.4(5)
N5 C21 C22 110.5(5)
C40 C21 C22 124.0(5)
C22B C22A C22 111.4(5)
C23 C22 C21 107.7(5)
C23 C22 C22A 127.6(6)
C21 C22 C22A 124.7(6)
C22 C23 C24 106.9(5)
C22 C23 C23A 124.0(5)
C24 C23 C23A 129.1(6)
N5 C24 C25 125.1(5)
N5 C24 C23 108.4(5)
C25 C24 C23 126.5(5)
C24 C25 C26 124.5(5)
C24 C25 C51 118.8(5)
C26 C25 C51 116.3(5)
N6 C26 C25 123.5(5)
N6 C26 C27 109.7(5)
C25 C26 C27 126.6(5)
C28 C27 C26 106.4(5)
C28 C27 C27A 122.2(6)
C26 C27 C27A 131.4(6)
C28 C28A C28B 112.4(6)
C27 C28 C29 107.1(5)
C27 C28 C28A 127.3(6)
C29 C28 C28A 125.6(6)
N6 C29 C30 125.5(5)
N6 C29 C28 110.9(5)
C30 C29 C28 123.6(6)
C31 C30 C29 127.2(6)
N7 C31 C30 124.9(5)
N7 C31 C32 110.9(5)
C30 C31 C32 124.2(5)
C33 C32 C31 106.4(5)
C33 C32 C32A 128.2(6)
C31 C32 C32A 125.4(6)
C32 C33 C34 106.5(5)
C32 C33 C33A 126.9(5)
C34 C33 C33A 126.5(6)
C33 C33A C33B 113.0(5)
N7 C34 C35 125.0(5)
N7 C34 C33 110.8(5)
C35 C34 C33 123.9(6)
C34 C35 C36 124.7(6)
N8 C36 C35 125.3(5)
N8 C36 C37 109.6(5)
C35 C36 C37 124.9(6)
C37 C37A C37B 114.0(6)
C38 C37 C36 106.8(5)
C38 C37 C37A 128.6(6)
C36 C37 C37A 124.1(6)
C37 C38 C39 107.9(5)
C37 C38 C38A 127.6(6)
C39 C38 C38A 124.3(6)
C40 C39 N8 124.2(5)
C40 C39 C38 126.2(6)
N8 C39 C38 109.4(5)
C39 C40 C21 128.2(6)
C42 C41 O1 122.2(5)
C42 C41 C46 126.4(5)
O1 C41 C46 111.2(5)
C41 C42 C43 114.8(5)
C41 C42 C5 117.0(5)
C43 C42 C5 128.1(5)
C42 C43 C44 120.6(5)
C45 C44 C43 123.2(5)
C44 C45 C46 118.5(5)
C45 C46 C41 116.4(5)
C45 C46 C47 137.8(5)
C41 C46 C47 105.6(5)
C52 C47 C48 117.6(6)
C52 C47 C46 105.7(5)
C48 C47 C46 136.5(6)
C49 C48 C47 118.5(6)
C48 C49 C50 122.0(6)
C49 C50 C51 121.1(6)
C52 C51 C50 114.4(5)
C52 C51 C25 117.4(5)
C50 C51 C25 128.0(5)
C51 C52 C47 126.4(5)
C51 C52 O1 121.2(5)
C47 C52 O1 112.2(5)
C1S' C1S Cl3S 100(6)
C1S' C1S Cl1S 100(6)
Cl3S C1S Cl1S 136(3)
C1S' C1S Cl4S 44(5)
Cl3S C1S Cl4S 63(2)
Cl1S C1S Cl4S 109(2)
C1S' C1S Cl2S 58(5)
Cl3S C1S Cl2S 117.9(18)
Cl1S C1S Cl2S 106(4)
Cl4S C1S Cl2S 97.7(13)
C1S C1S' Cl4S 117(7)
C1S C1S' Cl2S 102(5)
Cl4S C1S' Cl2S 131.3(11)
C1S C1S' Cl3S 58(7)
Cl4S C1S' Cl3S 66.0(6)
Cl2S C1S' Cl3S 119.0(9)
C1S C1S' Cl1S 60(5)
Cl4S C1S' Cl1S 117.5(9)
Cl2S C1S' Cl1S 106.8(8)
Cl3S C1S' Cl1S 107.8(8)
C1S Cl1S C1S' 20.4(15)
C1S' Cl2S C1S 19.7(11)
C1S Cl3S Cl4S 66.8(14)
C1S Cl3S C1S' 22.0(11)
Cl4S Cl3S C1S' 47.4(5)
C1S' Cl4S Cl3S 66.6(6)
C1S' Cl4S C1S 19(2)
Cl3S Cl4S C1S 50(2)
O4S C3S O3S 122.8(8)
O4S C3S C2S 125.1(7)
O3S C3S C2S 112.1(7)
O3S C4S C5S 107.3(6)
C3S O3S C4S 116.8(6)

loop_
_geom_bond_atom_site_label_1
_geom_bond_atom_site_label_2
_geom_bond_distance
Fe1 O2 1.783(3)
Fe1 N3 2.098(5)
Fe1 N4 2.105(4)
Fe1 N2 2.105(5)
Fe1 N1 2.117(4)
Fe2 O2 1.781(3)
Fe2 N5 2.101(5)
Fe2 N7 2.103(5)
Fe2 N6 2.105(5)
Fe2 N8 2.107(5)
N1 C1 1.362(7)
N1 C4 1.392(7)
N2 C9 1.364(7)
N2 C6 1.384(7)
N3 C11 1.370(7)
N3 C14 1.388(7)
N4 C16 1.370(7)
N4 C19 1.386(7)
N5 C21 1.371(7)
N5 C24 1.392(7)
N6 C29 1.377(7)
N6 C26 1.386(7)
N7 C31 1.370(7)
N7 C34 1.383(8)
N8 C36 1.377(7)
N8 C39 1.382(7)
O1 C41 1.383(7)
O1 C52 1.393(7)
C1 C20 1.385(8)
C1 C2 1.457(8)
C2 C3 1.359(8)
C2 C2A 1.505(9)
C2A C2B 1.518(10)
C3 C4 1.448(8)
C3 C3A 1.514(9)
C4 C5 1.402(8)
C5 C6 1.420(8)
C5 C42 1.494(8)
C6 C7 1.467(8)
C7 C8 1.351(8)
C7 C7A 1.513(9)
C8 C9 1.440(8)
C8 C8A 1.486(8)
C8A C8B 1.499(10)
C9 C10 1.386(8)
C10 C11 1.381(8)
C11 C12 1.456(8)
C12 C13 1.350(8)
C12 C12A 1.489(8)
C13 C14 1.446(8)
C13 C13A 1.509(9)
C13B C13A 1.497(10)
C14 C15 1.383(8)
C15 C16 1.386(8)
C16 C17 1.448(8)
C17B C17A 1.533(9)
C17A C17 1.506(9)
C17 C18 1.354(8)
C18 C19 1.438(8)
C18 C18A 1.515(8)
C19 C20 1.377(8)
C21 C40 1.393(9)
C21 C22 1.435(8)
C22A C22B 1.516(9)
C22A C22 1.521(8)
C22 C23 1.349(8)
C23A C23 1.504(8)
C23 C24 1.474(8)
C24 C25 1.395(8)
C25 C26 1.409(8)
C25 C51 1.498(8)
C26 C27 1.470(8)
C27 C28 1.366(8)
C27 C27A 1.491(9)
C28A C28 1.502(9)
C28A C28B 1.546(11)
C28 C29 1.443(8)
C29 C30 1.390(9)
C30 C31 1.374(9)
C31 C32 1.453(8)
C32 C33 1.370(9)
C32 C32A 1.493(9)
C33 C34 1.445(8)
C33 C33A 1.496(9)
C33A C33B 1.543(10)
C34 C35 1.389(8)
C35 C36 1.391(8)
C36 C37 1.464(8)
C37A C37 1.502(9)
C37A C37B 1.512(10)
C37 C38 1.337(8)
C38 C39 1.450(8)
C38 C38A 1.513(9)
C39 C40 1.373(8)
C41 C42 1.374(8)
C41 C46 1.406(8)
C42 C43 1.391(8)
C43 C44 1.396(8)
C44 C45 1.361(8)
C45 C46 1.402(8)
C46 C47 1.455(8)
C47 C52 1.379(8)
C47 C48 1.394(8)
C48 C49 1.375(9)
C49 C50 1.389(9)
C50 C51 1.404(8)
C51 C52 1.374(8)
C1S C1S' 0.65(3)
C1S Cl3S 1.49(7)
C1S Cl1S 1.62(5)
C1S Cl4S 1.77(5)
C1S Cl2S 1.90(5)
C1S' Cl4S 1.382(15)
C1S' Cl2S 1.649(14)
C1S' Cl3S 1.723(14)
C1S' Cl1S 1.849(15)
Cl3S Cl4S 1.714(9)
C2S C3S 1.472(11)
C3S O4S 1.197(9)
C3S O3S 1.328(8)
C4S O3S 1.461(9)
C4S C5S 1.500(10)
